data_4077477
loop_
_publ_author_name
'Clegg, William'
'Izod, Keith'
'Liddle, Stephen T.'
'O'Shaughness, Paul'
'Sheffield, Joanne M.'

_publ_section_title
;
 Synthesis and Structural Characterization of the First Lanthanide(II)
 Cuboidal Cluster. Unexpected C&#x2212;O Activation by an Unchanged
 Ytterbium(II) Center
;
_journal_issue 11
_journal_name_full Organometallics
_journal_page_first 2090
_journal_paper_doi 10.1021/om000057u
_journal_volume 19
_journal_year 2000
_chemical_formula_sum 'C84 H164 O12 P4 Si8 Yb4'
_chemical_formula_weight 2406.91
_chemical_name_systematic
;
 ?
;
_space_group_IT_number 82
_symmetry_cell_setting tetragonal
_symmetry_space_group_name_Hall 'I -4'
_symmetry_space_group_name_H-M 'I -4'
_atom_sites_solution_hydrogens geom
_atom_sites_solution_primary heavy
_atom_sites_solution_secondary difmap
_audit_creation_method SHELXL-97
_cell_angle_alpha 90.00
_cell_angle_beta 90.00
_cell_angle_gamma 90.00
_cell_formula_units_Z 2
_cell_length_a 20.323(4)
_cell_length_b 20.323(4)
_cell_length_c 12.743(3)
_cell_measurement_reflns_used 17711
_cell_measurement_temperature 160(2)
_cell_measurement_theta_max 28.27
_cell_measurement_theta_min 2.75
_cell_volume 5263.2(19)
_computing_cell_refinement 'local programs'
_computing_data_collection 'Siemens SMART'
_computing_data_reduction 'Siemens SAINT'
_computing_molecular_graphics 'Siemens SHELXTL'
_computing_publication_material 'SHELXTL and local programs'
_computing_structure_refinement 'Siemens SHELXTL'
_computing_structure_solution 'Siemens SHELXTL'
_diffrn_ambient_temperature 160(2)
_diffrn_measured_fraction_theta_full 0.990
_diffrn_measured_fraction_theta_max 0.931
_diffrn_measurement_device_type 'Siemens SMART CCD diffractometer'
_diffrn_measurement_method '\w rotation with narrow frames'
_diffrn_radiation_monochromator graphite
_diffrn_radiation_source 'fine-focus sealed tube'
_diffrn_radiation_type MoK\a
_diffrn_radiation_wavelength 0.71073
_diffrn_reflns_av_R_equivalents 0.0269
_diffrn_reflns_av_sigmaI/netI 0.0310
_diffrn_reflns_limit_h_max 25
_diffrn_reflns_limit_h_min -5
_diffrn_reflns_limit_k_max 24
_diffrn_reflns_limit_k_min -24
_diffrn_reflns_limit_l_max 16
_diffrn_reflns_limit_l_min -16
_diffrn_reflns_number 14958
_diffrn_reflns_theta_full 26.00
_diffrn_reflns_theta_max 28.30
_diffrn_reflns_theta_min 1.89
_diffrn_standards_decay_% 0
_diffrn_standards_number 0
_exptl_absorpt_coefficient_mu 3.723
_exptl_absorpt_correction_T_max 0.3888
_exptl_absorpt_correction_T_min 0.2660
_exptl_absorpt_correction_type empirical
_exptl_crystal_colour orange
_exptl_crystal_density_diffrn 1.519
_exptl_crystal_density_method 'not measured'
_exptl_crystal_description block
_exptl_crystal_F_000 2432
_exptl_crystal_size_max 0.62
_exptl_crystal_size_mid 0.24
_exptl_crystal_size_min 0.24
_refine_diff_density_max 1.097
_refine_diff_density_min -0.595
_refine_diff_density_rms 0.081
_refine_ls_abs_structure_details 'Flack H D (1983), Acta Cryst. A39, 876-881'
_refine_ls_abs_structure_Flack 0.491(8)
_refine_ls_extinction_coef 0.00011(3)
_refine_ls_extinction_expression Fc^*^=kFc[1+0.001xFc^2^\l^3^/sin(2\q)]^-1/4^
_refine_ls_extinction_method SHELXL
_refine_ls_goodness_of_fit_ref 1.022
_refine_ls_hydrogen_treatment mixed
_refine_ls_matrix_type full
_refine_ls_number_parameters 216
_refine_ls_number_reflns 5129
_refine_ls_number_restraints 0
_refine_ls_restrained_S_all 1.022
_refine_ls_R_factor_all 0.0257
_refine_ls_R_factor_gt 0.0233
_refine_ls_shift/su_max 0.003
_refine_ls_shift/su_mean 0.000
_refine_ls_structure_factor_coef Fsqd
_refine_ls_weighting_details 'calc w=1/[\s^2^(Fo^2^)+(0.0322P)^2^+0.0000P] where P=(Fo^2^+2Fc^2^)/3'
_refine_ls_weighting_scheme calc
_refine_ls_wR_factor_gt 0.0534
_refine_ls_wR_factor_ref 0.0544
_reflns_number_gt 4806
_reflns_number_total 5129
_reflns_threshold_expression >2sigma(I)
_cod_data_source_file om000057u.cif
_cod_data_source_block ki47
_cod_original_cell_volume 5263.2(18)
_cod_original_sg_symbol_H-M I-4
_cod_database_code 4077477

loop_
_symmetry_equiv_pos_as_xyz
'x, y, z'
'-x, -y, z'
'y, -x, -z'
'-y, x, -z'
'x+1/2, y+1/2, z+1/2'
'-x+1/2, -y+1/2, z+1/2'
'y+1/2, -x+1/2, -z+1/2'
'-y+1/2, x+1/2, -z+1/2'

loop_
_atom_site_label
_atom_site_type_symbol
_atom_site_fract_x
_atom_site_fract_y
_atom_site_fract_z
_atom_site_U_iso_or_equiv
_atom_site_adp_type
_atom_site_occupancy
_atom_site_symmetry_multiplicity
_atom_site_calc_flag
_atom_site_refinement_flags
Yb Yb 0.985225(8) 0.404274(8) 0.159980(13) 0.02464(6) Uani 1 1 d .
P1 P 1.12095(6) 0.36471(6) 0.21595(10) 0.0297(3) Uani 1 1 d .
O1 O 1.06677(12) 0.48959(13) 0.1527(3) 0.0256(6) Uani 1 1 d .
Si1 Si 1.23678(7) 0.28846(7) 0.32076(14) 0.0458(4) Uani 1 1 d .
Si2 Si 1.11859(7) 0.21529(7) 0.19506(12) 0.0388(3) Uani 1 1 d .
C1 C 1.1737(3) 0.2878(2) 0.2128(4) 0.0353(11) Uani 1 1 d .
H1A H 1.1995 0.2910 0.1462 0.042 Uiso 1 1 calc R
C2 C 1.2781(3) 0.3717(3) 0.3303(6) 0.0626(17) Uani 1 1 d .
H2A H 1.2445 0.4063 0.3314 0.094 Uiso 1 1 calc R
H2B H 1.3070 0.3781 0.2696 0.094 Uiso 1 1 calc R
H2C H 1.3041 0.3738 0.3949 0.094 Uiso 1 1 calc R
C3 C 1.3042(3) 0.2274(3) 0.2917(6) 0.0617(18) Uani 1 1 d .
H3A H 1.2856 0.1893 0.2549 0.092 Uiso 1 1 calc R
H3B H 1.3243 0.2129 0.3576 0.092 Uiso 1 1 calc R
H3C H 1.3377 0.2482 0.2474 0.092 Uiso 1 1 calc R
C4 C 1.1980(3) 0.2668(3) 0.4503(5) 0.0582(16) Uani 1 1 d .
H4A H 1.1672 0.3016 0.4709 0.087 Uiso 1 1 calc R
H4B H 1.2324 0.2625 0.5038 0.087 Uiso 1 1 calc R
H4C H 1.1743 0.2250 0.4437 0.087 Uiso 1 1 calc R
C5 C 1.1667(3) 0.1367(3) 0.1973(6) 0.0658(19) Uani 1 1 d .
H5A H 1.1879 0.1316 0.2659 0.099 Uiso 1 1 calc R
H5B H 1.2004 0.1378 0.1423 0.099 Uiso 1 1 calc R
H5C H 1.1370 0.0995 0.1848 0.099 Uiso 1 1 calc R
C6 C 1.0801(3) 0.2196(3) 0.0618(5) 0.0544(15) Uani 1 1 d .
H6A H 1.0571 0.2617 0.0539 0.082 Uiso 1 1 calc R
H6B H 1.0486 0.1834 0.0537 0.082 Uiso 1 1 calc R
H6C H 1.1144 0.2159 0.0081 0.082 Uiso 1 1 calc R
C7 C 1.0528(3) 0.2110(3) 0.2946(6) 0.0610(17) Uani 1 1 d .
H7A H 1.0706 0.2239 0.3631 0.092 Uiso 1 1 calc R
H7B H 1.0359 0.1659 0.2985 0.092 Uiso 1 1 calc R
H7C H 1.0171 0.2410 0.2751 0.092 Uiso 1 1 calc R
C8 C 1.1577(2) 0.4178(2) 0.1147(3) 0.0279(9) Uani 1 1 d .
C9 C 1.1223(2) 0.4776(2) 0.0963(4) 0.0275(10) Uani 1 1 d .
C10 C 1.1447(2) 0.5201(2) 0.0200(4) 0.0331(10) Uani 1 1 d .
H10A H 1.1204 0.5592 0.0073 0.040 Uiso 1 1 calc R
C11 C 1.2007(2) 0.5089(3) -0.0394(4) 0.0382(12) Uani 1 1 d .
H11A H 1.2160 0.5404 -0.0888 0.046 Uiso 1 1 calc R
C12 C 1.2339(3) 0.4492(3) -0.0236(4) 0.0435(12) Uani 1 1 d .
H12A H 1.2708 0.4385 -0.0661 0.052 Uiso 1 1 calc R
C13 C 1.2131(2) 0.4054(2) 0.0543(4) 0.0386(11) Uani 1 1 d .
H13A H 1.2375 0.3662 0.0661 0.046 Uiso 1 1 calc R
O2 O 0.98616(16) 0.36758(17) -0.0227(3) 0.0392(8) Uani 1 1 d .
C14 C 1.0376(3) 0.3913(4) -0.0898(5) 0.0642(18) Uani 1 1 d .
H14A H 1.0808 0.3752 -0.0650 0.077 Uiso 1 1 calc R
H14B H 1.0382 0.4400 -0.0898 0.077 Uiso 1 1 calc R
C15 C 1.0238(3) 0.3659(3) -0.1981(5) 0.0602(17) Uani 1 1 d .
H15A H 1.0009 0.3996 -0.2409 0.072 Uiso 1 1 calc R
H15B H 1.0650 0.3531 -0.2340 0.072 Uiso 1 1 calc R
C16 C 0.9814(4) 0.3086(4) -0.1807(5) 0.089(3) Uani 1 1 d .
H16A H 1.0082 0.2681 -0.1741 0.106 Uiso 1 1 calc R
H16B H 0.9503 0.3031 -0.2397 0.106 Uiso 1 1 calc R
C17 C 0.9453(3) 0.3220(3) -0.0814(4) 0.0518(15) Uani 1 1 d .
H17A H 0.9018 0.3418 -0.0964 0.062 Uiso 1 1 calc R
H17B H 0.9387 0.2808 -0.0413 0.062 Uiso 1 1 calc R

loop_
_atom_site_aniso_label
_atom_site_aniso_U_11
_atom_site_aniso_U_22
_atom_site_aniso_U_33
_atom_site_aniso_U_23
_atom_site_aniso_U_13
_atom_site_aniso_U_12
Yb 0.02603(10) 0.02733(10) 0.02054(9) -0.00413(8) 0.00094(8) -0.00077(8)
P1 0.0336(6) 0.0288(6) 0.0268(6) -0.0017(5) 0.0004(5) 0.0070(5)
O1 0.0254(13) 0.0259(13) 0.0254(15) -0.0019(15) 0.0030(13) -0.0030(11)
Si1 0.0451(8) 0.0444(8) 0.0480(11) -0.0063(7) -0.0124(7) 0.0130(6)
Si2 0.0468(8) 0.0329(7) 0.0368(9) -0.0030(6) 0.0026(6) 0.0059(6)
C1 0.044(3) 0.031(2) 0.031(3) 0.003(2) 0.001(2) 0.008(2)
C2 0.053(3) 0.055(3) 0.079(5) -0.018(4) -0.029(4) 0.004(3)
C3 0.047(3) 0.061(4) 0.078(5) 0.001(3) -0.016(3) 0.019(3)
C4 0.069(4) 0.067(4) 0.039(4) -0.001(3) -0.009(3) 0.018(3)
C5 0.066(4) 0.036(3) 0.095(6) -0.011(3) -0.013(4) 0.008(3)
C6 0.064(4) 0.048(3) 0.052(4) -0.011(3) -0.002(3) 0.004(3)
C7 0.048(3) 0.066(4) 0.069(4) -0.012(3) 0.015(3) -0.006(3)
C8 0.036(2) 0.029(2) 0.018(2) -0.0023(18) 0.0009(18) 0.0000(19)
C9 0.027(2) 0.033(2) 0.023(2) -0.003(2) -0.0078(17) -0.0004(18)
C10 0.035(2) 0.036(2) 0.028(3) -0.001(2) 0.006(2) 0.0011(19)
C11 0.042(3) 0.052(3) 0.020(3) -0.001(2) 0.005(2) 0.002(2)
C12 0.044(3) 0.048(3) 0.039(3) -0.003(2) 0.018(2) -0.003(2)
C13 0.039(3) 0.042(3) 0.034(3) -0.006(2) 0.004(2) 0.008(2)
O2 0.0368(17) 0.053(2) 0.0277(18) -0.0144(15) 0.0021(15) -0.0080(16)
C14 0.078(4) 0.086(5) 0.029(3) -0.013(3) 0.012(3) -0.029(4)
C15 0.061(4) 0.084(5) 0.036(3) -0.014(3) 0.006(3) -0.015(3)
C16 0.137(7) 0.103(5) 0.026(4) -0.027(3) 0.024(4) -0.078(5)
C17 0.053(3) 0.068(4) 0.034(3) -0.022(3) 0.008(3) -0.023(3)

loop_
_atom_type_symbol
_atom_type_description
_atom_type_scat_dispersion_real
_atom_type_scat_dispersion_imag
_atom_type_scat_source
C C 0.0033 0.0016 'International Tables Vol C Tables 4.2.6.8 and 6.1.1.4'
H H 0.0000 0.0000 'International Tables Vol C Tables 4.2.6.8 and 6.1.1.4'
O O 0.0106 0.0060 'International Tables Vol C Tables 4.2.6.8 and 6.1.1.4'
Si Si 0.0817 0.0704 'International Tables Vol C Tables 4.2.6.8 and 6.1.1.4'
P P 0.1023 0.0942 'International Tables Vol C Tables 4.2.6.8 and 6.1.1.4'
Yb Yb -0.3850 5.5486 'International Tables Vol C Tables 4.2.6.8 and 6.1.1.4'

loop_
_geom_angle_atom_site_label_1
_geom_angle_atom_site_label_2
_geom_angle_atom_site_label_3
_geom_angle
_geom_angle_site_symmetry_1
_geom_angle_site_symmetry_3
O1 Yb O1 69.75(10) . 2_765
O1 Yb O2 100.28(11) . .
O1 Yb O2 103.92(11) 2_765 .
O1 Yb O1 80.77(11) . 7_565
O1 Yb O1 80.70(11) 2_765 7_565
O2 Yb O1 175.35(10) . 7_565
O1 Yb P1 135.80(8) . 7_565
O1 Yb P1 79.17(7) 2_765 7_565
O2 Yb P1 117.54(8) . 7_565
O1 Yb P1 63.44(7) 7_565 7_565
O1 Yb P1 64.03(7) . .
O1 Yb P1 131.50(7) 2_765 .
O2 Yb P1 98.01(8) . .
O1 Yb P1 78.33(7) 7_565 .
P1 Yb P1 126.532(13) 7_565 .
C8 P1 C1 103.8(2) . .
C8 P1 Yb 87.67(14) . 8_645
C1 P1 Yb 142.32(17) . 8_645
C8 P1 Yb 92.86(15) . .
C1 P1 Yb 138.23(17) . .
Yb P1 Yb1 75.08(3) 8_645 .
C9 O1 Yb 117.6(3) . .
C9 O1 Yb 123.1(3) . 2_765
Yb O1 Yb1 110.07(10) . 2_765
C9 O1 Yb 108.0(2) . 8_645
Yb O1 Yb1 95.85(10) . 8_645
Yb O1 Yb1 95.76(11) 2_765 8_645
C1 Si1 C4 110.8(3) . .
C1 Si1 C3 110.3(3) . .
C4 Si1 C3 108.8(3) . .
C1 Si1 C2 110.8(3) . .
C4 Si1 C2 109.8(3) . .
C3 Si1 C2 106.2(3) . .
C7 Si2 C1 112.9(3) . .
C7 Si2 C6 108.9(3) . .
C1 Si2 C6 108.9(3) . .
C7 Si2 C5 109.1(3) . .
C1 Si2 C5 111.0(3) . .
C6 Si2 C5 105.8(3) . .
Si2 C1 Si1 120.2(3) . .
Si2 C1 P1 108.3(3) . .
Si1 C1 P1 111.4(3) . .
C13 C8 C9 118.1(4) . .
C13 C8 P1 127.7(4) . .
C9 C8 P1 114.2(3) . .
O1 C9 C10 122.3(4) . .
O1 C9 C8 118.8(4) . .
C10 C9 C8 118.9(4) . .
C9 C10 C11 123.6(5) . .
C10 C11 C12 117.3(5) . .
C13 C12 C11 120.5(5) . .
C8 C13 C12 121.6(5) . .
C14 O2 C17 108.9(4) . .
C14 O2 Yb 118.1(3) . .
C17 O2 Yb 132.9(3) . .
O2 C14 C15 107.3(5) . .
C16 C15 C14 104.1(5) . .
C15 C16 C17 105.9(5) . .
O2 C17 C16 105.8(4) . .

loop_
_geom_bond_atom_site_label_1
_geom_bond_atom_site_label_2
_geom_bond_distance
_geom_bond_site_symmetry_2
Yb O1 2.400(3) .
Yb O1 2.404(3) 2_765
Yb O2 2.445(3) .
Yb O1 2.459(3) 7_565
Yb P1 2.9601(12) 7_565
Yb P1 2.9604(13) .
P1 C8 1.840(5) .
P1 C1 1.895(5) .
P1 Yb 2.9600(12) 8_645
O1 C9 1.361(5) .
O1 Yb 2.404(3) 2_765
O1 Yb 2.459(3) 8_645
Si1 C1 1.881(5) .
Si1 C4 1.881(6) .
Si1 C3 1.885(6) .
Si1 C2 1.892(6) .
Si2 C7 1.845(6) .
Si2 C1 1.865(5) .
Si2 C6 1.872(6) .
Si2 C5 1.873(6) .
C8 C13 1.387(6) .
C8 C9 1.431(6) .
C9 C10 1.378(7) .
C10 C11 1.386(7) .
C11 C12 1.402(7) .
C12 C13 1.399(7) .
O2 C14 1.433(7) .
O2 C17 1.452(6) .
C14 C15 1.499(8) .
C15 C16 1.465(9) .
C16 C17 1.487(8) .
